data_7011937
loop_
_publ_author_name
'Alireza Molla-Abbassi'
'Lars Eriksson'
'J\'anos Mink'
'Ingmar Persson'
'Magnus Sandstr\"om'
'Mikhail Skripkin'
'Ann-Sofi Ullstr\"om'
'Patric Lindqvist-Reis'

_publ_section_title
;
 Structure and bonding of bisaquamercury(II) and trisaquathallium(III)
 trifluoromethanesulfonate
;
_journal_issue 23
_journal_name_full 'J. Chem. Soc., Dalton Trans.'
_journal_page_first 4357
_journal_page_last 4364
_journal_paper_doi 10.1039/b206021n
_journal_year 2002
_chemical_formula_sum 'C3 H6 F9 O12 S3 Tl'
_chemical_formula_weight 705.63
_space_group_IT_number 15
_symmetry_cell_setting monoclinic
_symmetry_space_group_name_Hall '-C 2yc'
_symmetry_space_group_name_H-M 'C 1 2/c 1'
_atom_sites_solution_hydrogens geom
_atom_sites_solution_primary direct
_atom_sites_solution_secondary difmap
_audit_creation_method SHELXL-97
_cell_angle_alpha 90.00
_cell_angle_beta 149.737(18)
_cell_angle_gamma 90.00
_cell_formula_units_Z 8
_cell_length_a 26.990(9)
_cell_length_b 13.376(4)
_cell_length_c 19.133(6)
_cell_measurement_reflns_used 989
_cell_measurement_temperature 293(2)
_cell_measurement_theta_max 22.0
_cell_measurement_theta_min 1.2
_cell_volume 3481(3)
_computing_cell_refinement 'Cell (STOE, 1997a)'
_computing_data_collection 'Expose (STOE, 1997a)'
_computing_data_reduction 'Integrate(STOE, 1997a) & X-RED (STOE, 1997b)'
_computing_molecular_graphics 'DIAMOND (Bergerhoff, 1996)'
_computing_structure_refinement 'SHELXL-97 (Sheldrick, 1997)'
_computing_structure_solution 'SHELXS-97 (Sheldrick, 1990)'
_diffrn_ambient_temperature 293(2)
_diffrn_detector_area_resol_mean 6.7
_diffrn_measured_fraction_theta_full 0.979
_diffrn_measured_fraction_theta_max 0.979
_diffrn_measurement_device_type 'STOE IPDS'
_diffrn_measurement_method 'area detector'
_diffrn_radiation_monochromator graphite
_diffrn_radiation_source 'fine-focus sealed tube'
_diffrn_radiation_type MoK\a
_diffrn_radiation_wavelength 0.71073
_diffrn_reflns_av_R_equivalents 0.0796
_diffrn_reflns_av_sigmaI/netI 0.0710
_diffrn_reflns_limit_h_max 26
_diffrn_reflns_limit_h_min -26
_diffrn_reflns_limit_k_max 13
_diffrn_reflns_limit_k_min -13
_diffrn_reflns_limit_l_max 19
_diffrn_reflns_limit_l_min -19
_diffrn_reflns_number 7288
_diffrn_reflns_theta_full 20.92
_diffrn_reflns_theta_max 20.92
_diffrn_reflns_theta_min 1.89
_exptl_absorpt_coefficient_mu 9.787
_exptl_absorpt_correction_T_max 0.734
_exptl_absorpt_correction_T_min 0.303
_exptl_absorpt_correction_type numerical
_exptl_absorpt_process_details 'X-RED 1.09 (STOE, 1997b)'
_exptl_crystal_colour colourless
_exptl_crystal_density_diffrn 2.693
_exptl_crystal_density_method 'not measured'
_exptl_crystal_description slab
_exptl_crystal_F_000 2640
_exptl_crystal_size_max 0.12
_exptl_crystal_size_mid 0.10
_exptl_crystal_size_min 0.03
_refine_diff_density_max 1.595
_refine_diff_density_min -2.226
_refine_diff_density_rms 0.178
_refine_ls_extinction_method none
_refine_ls_goodness_of_fit_ref 1.117
_refine_ls_hydrogen_treatment mixed
_refine_ls_matrix_type full
_refine_ls_number_parameters 271
_refine_ls_number_reflns 1822
_refine_ls_number_restraints 15
_refine_ls_restrained_S_all 1.116
_refine_ls_R_factor_all 0.0541
_refine_ls_R_factor_gt 0.0361
_refine_ls_shift/su_max 0.001
_refine_ls_shift/su_mean 0.000
_refine_ls_structure_factor_coef Fsqd
_refine_ls_weighting_details 'calc w=1/[\s^2^(Fo^2^)+(0.03P)^2^] where P=(Fo^2^+2Fc^2^)/3'
_refine_ls_weighting_scheme calc
_refine_ls_wR_factor_gt 0.0768
_refine_ls_wR_factor_ref 0.0795
_reflns_number_gt 1350
_reflns_number_total 1822
_reflns_threshold_expression I>2\s(I)
_cod_data_source_file b206021n.txt
_cod_data_source_block tl2d1
_cod_original_cell_volume 3481(2)
_cod_original_sg_symbol_H-M 'C 2/c'
_cod_database_code 7011937

loop_
_symmetry_equiv_pos_as_xyz
'x, y, z'
'-x, y, -z+1/2'
'x+1/2, y+1/2, z'
'-x+1/2, y+1/2, -z+1/2'
'-x, -y, -z'
'x, -y, z-1/2'
'-x+1/2, -y+1/2, -z'
'x+1/2, -y+1/2, z-1/2'

loop_
_atom_site_label
_atom_site_type_symbol
_atom_site_fract_x
_atom_site_fract_y
_atom_site_fract_z
_atom_site_U_iso_or_equiv
_atom_site_adp_type
_atom_site_occupancy
_atom_site_symmetry_multiplicity
_atom_site_calc_flag
_atom_site_refinement_flags
_atom_site_disorder_assembly
_atom_site_disorder_group
Tl1 Tl 0.10726(4) 0.22086(4) 0.54299(5) 0.0271(2) Uani 1 1 d . . .
O1 O 0.1529(7) 0.2723(9) 0.4955(9) 0.045(3) Uani 1 1 d D . .
H11 H 0.218(4) 0.298(10) 0.568(8) 0.068 Uiso 1 1 d D . .
H12 H 0.116(7) 0.300(9) 0.412(6) 0.068 Uiso 1 1 d D . .
O2 O 0.0600(7) 0.1781(7) 0.5922(9) 0.036(3) Uani 1 1 d D . .
H21 H -0.006(4) 0.197(7) 0.525(10) 0.054 Uiso 1 1 d D . .
H22 H 0.064(7) 0.108(3) 0.609(12) 0.054 Uiso 1 1 d D . .
O3 O 0.2140(7) 0.0983(7) 0.6700(10) 0.036(3) Uani 1 1 d D . .
H31 H 0.170(5) 0.043(5) 0.609(9) 0.054 Uiso 1 1 d D . .
H32 H 0.257(7) 0.096(9) 0.683(13) 0.054 Uiso 1 1 d D . .
S1 S 0.3181(3) 0.3188(3) 0.8745(3) 0.0291(10) Uani 1 1 d . . .
O11 O 0.3560(7) 0.4157(7) 0.9369(9) 0.046(3) Uani 1 1 d . . .
O12 O 0.3791(8) 0.2559(7) 0.9070(11) 0.049(3) Uani 1 1 d . . .
O13 O 0.2143(7) 0.3253(7) 0.7237(8) 0.036(3) Uani 1 1 d . . .
C1 C 0.3074(14) 0.2533(12) 0.9457(17) 0.048(5) Uani 1 1 d . . .
F11 F 0.2754(7) 0.1628(7) 0.8974(9) 0.062(3) Uani 1 1 d . . .
F12 F 0.3963(8) 0.2482(7) 1.0818(9) 0.084(4) Uani 1 1 d . . .
F13 F 0.2515(10) 0.3033(8) 0.9199(13) 0.090(4) Uani 1 1 d . . .
S2 S -0.0987(3) 0.0795(3) 0.2685(4) 0.0311(10) Uani 1 1 d . . .
O21 O -0.0003(8) 0.1138(7) 0.3664(10) 0.044(3) Uani 1 1 d . . .
O22 O -0.1683(8) 0.1580(7) 0.1848(11) 0.053(3) Uani 1 1 d . . .
O23 O -0.0978(8) 0.0152(7) 0.3290(10) 0.053(3) Uani 1 1 d . . .
C2 C -0.1322(14) -0.0014(13) 0.1540(18) 0.047(5) Uani 1 1 d . . .
F21 F -0.1246(8) 0.0464(8) 0.1038(10) 0.080(3) Uani 1 1 d . . .
F22 F -0.2253(8) -0.0269(8) 0.0492(9) 0.075(3) Uani 1 1 d . . .
F23 F -0.0757(9) -0.0809(8) 0.2220(12) 0.088(4) Uani 1 1 d . . .
S3 S -0.0677(3) 0.3888(3) 0.2967(4) 0.0301(10) Uani 1 1 d . . .
O31 O 0.0004(7) 0.3409(7) 0.4297(9) 0.037(3) Uani 1 1 d . . .
O32 O -0.0601(8) 0.3448(8) 0.2382(10) 0.048(3) Uani 1 1 d . . .
O33 O -0.1629(8) 0.4046(8) 0.2097(11) 0.052(3) Uani 1 1 d . . .
C3 C -0.0152(17) 0.5129(13) 0.353(2) 0.060(5) Uani 1 1 d . . .
F31 F 0.0755(10) 0.5054(9) 0.4406(14) 0.109(5) Uani 1 1 d . . .
F32 F -0.0641(10) 0.5653(8) 0.2467(13) 0.097(4) Uani 1 1 d . . .
F33 F -0.0192(13) 0.5607(8) 0.4061(16) 0.126(6) Uani 1 1 d . . .

loop_
_atom_site_aniso_label
_atom_site_aniso_U_11
_atom_site_aniso_U_22
_atom_site_aniso_U_33
_atom_site_aniso_U_23
_atom_site_aniso_U_13
_atom_site_aniso_U_12
Tl1 0.0204(3) 0.0362(3) 0.0204(3) -0.0020(3) 0.0170(3) -0.0023(3)
O1 0.021(6) 0.085(8) 0.020(5) 0.009(6) 0.016(5) -0.003(6)
O2 0.026(6) 0.049(6) 0.032(5) 0.011(5) 0.025(6) 0.008(5)
O3 0.034(7) 0.045(6) 0.032(6) -0.004(5) 0.029(6) -0.002(5)
S1 0.026(2) 0.030(2) 0.024(2) -0.0028(16) 0.021(2) -0.0038(17)
O11 0.034(7) 0.028(6) 0.028(6) -0.001(5) 0.020(6) -0.001(5)
O12 0.048(8) 0.052(8) 0.058(7) 0.000(5) 0.047(7) 0.007(5)
O13 0.028(7) 0.046(6) 0.021(5) -0.004(4) 0.019(5) -0.007(5)
C1 0.058(14) 0.047(13) 0.043(11) 0.005(8) 0.044(12) 0.004(9)
F11 0.078(8) 0.045(6) 0.072(6) 0.001(5) 0.066(7) -0.010(5)
F12 0.085(9) 0.096(10) 0.039(6) 0.004(5) 0.048(7) -0.009(6)
F13 0.138(11) 0.101(9) 0.130(10) 0.009(7) 0.131(10) 0.018(7)
S2 0.024(3) 0.035(2) 0.023(2) -0.0057(18) 0.019(2) -0.004(2)
O21 0.032(7) 0.053(7) 0.038(6) -0.018(5) 0.030(6) -0.010(5)
O22 0.045(8) 0.042(7) 0.059(7) 0.016(6) 0.043(7) 0.018(6)
O23 0.073(9) 0.052(7) 0.054(7) -0.009(6) 0.058(7) -0.015(6)
C2 0.047(14) 0.056(12) 0.037(10) -0.025(10) 0.037(11) -0.027(10)
F21 0.083(9) 0.128(9) 0.061(6) -0.029(6) 0.067(7) -0.038(7)
F22 0.052(8) 0.114(9) 0.039(6) -0.032(6) 0.036(7) -0.042(6)
F23 0.103(10) 0.071(8) 0.077(7) -0.010(6) 0.076(8) 0.017(7)
S3 0.025(3) 0.041(2) 0.027(2) 0.0051(17) 0.023(2) 0.0045(18)
O31 0.039(7) 0.049(6) 0.028(5) 0.011(5) 0.030(6) 0.016(5)
O32 0.049(8) 0.070(8) 0.042(6) -0.006(6) 0.042(6) 0.001(6)
O33 0.031(8) 0.080(8) 0.045(7) 0.026(6) 0.033(7) 0.021(6)
C3 0.058(16) 0.051(12) 0.061(13) 0.017(10) 0.051(13) 0.010(10)
F31 0.068(10) 0.082(9) 0.099(9) -0.016(7) 0.061(9) -0.035(7)
F32 0.123(11) 0.073(8) 0.109(10) 0.029(7) 0.102(10) 0.013(7)
F33 0.239(18) 0.063(8) 0.185(14) -0.036(8) 0.199(16) -0.023(9)

loop_
_atom_type_symbol
_atom_type_description
_atom_type_scat_dispersion_real
_atom_type_scat_dispersion_imag
_atom_type_scat_source
C C 0.0033 0.0016 'International Tables Vol C Tables 4.2.6.8 and 6.1.1.4'
H H 0.0000 0.0000 'International Tables Vol C Tables 4.2.6.8 and 6.1.1.4'
F F 0.0171 0.0103 'International Tables Vol C Tables 4.2.6.8 and 6.1.1.4'
S S 0.1246 0.1234 'International Tables Vol C Tables 4.2.6.8 and 6.1.1.4'
O O 0.0106 0.0060 'International Tables Vol C Tables 4.2.6.8 and 6.1.1.4'
Tl Tl -2.8358 9.6688 'International Tables Vol C Tables 4.2.6.8 and 6.1.1.4'

loop_
_geom_angle_atom_site_label_1
_geom_angle_atom_site_label_2
_geom_angle_atom_site_label_3
_geom_angle
_geom_angle_site_symmetry_1
_geom_angle_site_symmetry_3
_geom_angle_publ_flag
O1 Tl1 O31 95.2(4) . . ?
O1 Tl1 O3 91.4(4) . . ?
O31 Tl1 O3 173.0(3) . . ?
O1 Tl1 O2 176.5(4) . . ?
O31 Tl1 O2 82.0(3) . . ?
O3 Tl1 O2 91.3(3) . . ?
O1 Tl1 O21 92.1(4) . . ?
O31 Tl1 O21 95.4(4) . . ?
O3 Tl1 O21 86.8(4) . . ?
O2 Tl1 O21 90.2(4) . . ?
O1 Tl1 O13 90.4(4) . . ?
O31 Tl1 O13 84.9(3) . . ?
O3 Tl1 O13 92.7(3) . . ?
O2 Tl1 O13 87.3(3) . . ?
O21 Tl1 O13 177.5(3) . . ?
O1 Tl1 H31 98(2) . . ?
O31 Tl1 H31 157.3(12) . . ?
O3 Tl1 H31 22.0(11) . . ?
O2 Tl1 H31 86(2) . . ?
O21 Tl1 H31 65.6(15) . . ?
O13 Tl1 H31 113.7(16) . . ?
Tl1 O1 H11 120(7) . . ?
Tl1 O1 H12 131(7) . . ?
H11 O1 H12 104(2) . . ?
Tl1 O2 H21 116(8) . . ?
Tl1 O2 H22 116(8) . . ?
H21 O2 H22 105(2) . . ?
Tl1 O3 H31 99(6) . . ?
Tl1 O3 H32 117(8) . . ?
H31 O3 H32 105(2) . . ?
O12 S1 O11 116.5(7) . . ?
O12 S1 O13 114.3(6) . . ?
O11 S1 O13 110.9(6) . . ?
O12 S1 C1 104.9(7) . . ?
O11 S1 C1 105.7(7) . . ?
O13 S1 C1 103.1(7) . . ?
S1 O13 Tl1 135.7(6) . . ?
F13 C1 F11 111.8(16) . . ?
F13 C1 F12 108.2(14) . . ?
F11 C1 F12 108.3(12) . . ?
F13 C1 S1 110.3(11) . . ?
F11 C1 S1 110.4(11) . . ?
F12 C1 S1 107.6(13) . . ?
O22 S2 O23 116.1(7) . . ?
O22 S2 O21 112.4(6) . . ?
O23 S2 O21 114.0(6) . . ?
O22 S2 C2 106.5(8) . . ?
O23 S2 C2 105.0(7) . . ?
O21 S2 C2 101.0(7) . . ?
S2 O21 Tl1 133.2(6) . . ?
F21 C2 F23 109.7(16) . . ?
F21 C2 F22 108.0(14) . . ?
F23 C2 F22 110.7(14) . . ?
F21 C2 S2 111.1(11) . . ?
F23 C2 S2 110.0(11) . . ?
F22 C2 S2 107.3(12) . . ?
O33 S3 O32 118.7(6) . . ?
O33 S3 O31 112.5(6) . . ?
O32 S3 O31 111.3(6) . . ?
O33 S3 C3 104.7(9) . . ?
O32 S3 C3 106.0(9) . . ?
O31 S3 C3 101.6(8) . . ?
S3 O31 Tl1 129.7(5) . . ?
F33 C3 F31 111.6(19) . . ?
F33 C3 F32 107.4(16) . . ?
F31 C3 F32 106.7(17) . . ?
F33 C3 S3 111.8(15) . . ?
F31 C3 S3 109.1(13) . . ?
F32 C3 S3 110.1(14) . . ?

loop_
_geom_bond_atom_site_label_1
_geom_bond_atom_site_label_2
_geom_bond_distance
_geom_bond_site_symmetry_2
_geom_bond_publ_flag
Tl1 O1 2.181(9) . yes
Tl1 O31 2.190(9) . yes
Tl1 O3 2.191(10) . yes
Tl1 O2 2.217(9) . yes
Tl1 O21 2.225(9) . yes
Tl1 O13 2.235(8) . yes
Tl1 H31 2.53(8) . ?
O1 H11 0.961(11) . ?
O1 H12 0.964(11) . ?
O2 H21 0.962(11) . ?
O2 H22 0.962(11) . ?
O3 H31 0.962(11) . ?
O3 H32 0.960(11) . ?
S1 O12 1.427(11) . yes
S1 O11 1.429(9) . yes
S1 O13 1.490(9) . yes
S1 C1 1.841(17) . yes
C1 F13 1.30(2) . yes
C1 F11 1.299(16) . yes
C1 F12 1.322(19) . yes
S2 O22 1.415(10) . yes
S2 O23 1.426(10) . yes
S2 O21 1.475(11) . yes
S2 C2 1.833(15) . yes
C2 F21 1.309(17) . yes
C2 F23 1.313(19) . yes
C2 F22 1.321(18) . yes
S3 O33 1.424(11) . yes
S3 O32 1.427(10) . yes
S3 O31 1.477(9) . yes
S3 C3 1.813(19) . yes
C3 F33 1.28(2) . yes
C3 F31 1.31(2) . yes
C3 F32 1.317(19) . yes

loop_
_geom_hbond_atom_site_label_D
_geom_hbond_atom_site_label_H
_geom_hbond_atom_site_label_A
_geom_hbond_distance_DH
_geom_hbond_distance_HA
_geom_hbond_distance_DA
_geom_hbond_angle_DHA
_geom_hbond_site_symmetry_A
_geom_hbond_publ_flag
O1 H11 O22 0.96(1) 1.70(1) 2.661(14) 174 8_556 yes
O1 H12 O32 0.96(1) 1.85(1) 2.803(12) 171 2_555 yes
O2 H21 O12 0.96(1) 1.74(1) 2.699(14) 174 8_455 yes
O2 H22 O23 0.96(1) 1.76(1) 2.709(13) 169 5_556 yes
O3 H31 O11 0.96(1) 1.76(1) 2.654(13) 153 4_546 yes
O3 H32 O33 0.96(1) 1.73(1) 2.694(14) 179 8_556 yes
